data_4118316
loop_
_publ_author_name
'Sven O. Sylvester'
'Jacqueline M. Cole'
'Paul G. Waddell'

_publ_section_title
;
 Photoconversion Bonding Mechanism in Ruthenium Sulfur Dioxide Linkage
 Photoisomers Revealed by in Situ Diffraction
;
_journal_name_full 'Journal of the American Chemical Society'
_journal_page_first 11860
_journal_page_last 11863
_journal_paper_doi 10.1021/ja303943q
_journal_volume 134
_journal_year 2012
_chemical_formula_moiety 'C5 H19 Cl2 N5 O3 Ru1 S1'
_chemical_formula_sum 'C5 H19 Cl2 N5 O3 Ru S'
_chemical_formula_weight 401.28
_chemical_name_systematic
;
 ?
;
_space_group_IT_number 62
_symmetry_cell_setting orthorhombic
_symmetry_space_group_name_Hall '-P 2n 2a'
_symmetry_space_group_name_H-M 'P m c n'
_atom_sites_solution_hydrogens geom
_atom_sites_solution_primary direct
_atom_sites_solution_secondary difmap
_audit_creation_date 2012-04-08T15:36:52-00:00
_audit_creation_method 'WinGX routine CIF_UPDATE'
_cell_angle_alpha 90
_cell_angle_beta 90
_cell_angle_gamma 90
_cell_formula_units_Z 4
_cell_length_a 7.102(5)
_cell_length_b 9.761(6)
_cell_length_c 21.306(14)
_cell_measurement_reflns_used 5834
_cell_measurement_temperature 140(2)
_cell_measurement_theta_max 33
_cell_measurement_theta_min 2.3
_cell_volume 1477.0(17)
_computing_cell_refinement
;
        CrystalClear-SM Expert 2.0 r4 (Rigaku, 2009)
;
_computing_data_collection
;
        CrystalClear-SM Expert 2.0 r4 (Rigaku, 2009)
;
_computing_data_reduction
;
        CrystalClear-SM Expert 2.0 r4 (Rigaku, 2009)
;
_computing_molecular_graphics 'Ortep-3 for Windows (Farrugia, 1997)'
_computing_publication_material 'WinGX publication routines (Farrugia, 1999)'
_computing_structure_refinement 'SHELXL-97 (Sheldrick, 2008)'
_diffrn_ambient_temperature 140(2)
_diffrn_detector_area_resol_mean 28.5714
_diffrn_measured_fraction_theta_full 0.981
_diffrn_measured_fraction_theta_max 0.886
_diffrn_measurement_device_type
;
        Rigaku Saturn724+ (2x2 bin mode)
;
_diffrn_measurement_method 'profile data from \w-scans'
_diffrn_radiation_monochromator graphite
_diffrn_radiation_type MoK\a
_diffrn_radiation_wavelength 0.71073
_diffrn_reflns_av_R_equivalents 0.0942
_diffrn_reflns_av_unetI/netI 0.1049
_diffrn_reflns_limit_h_max 7
_diffrn_reflns_limit_h_min -9
_diffrn_reflns_limit_k_max 14
_diffrn_reflns_limit_k_min -5
_diffrn_reflns_limit_l_max 31
_diffrn_reflns_limit_l_min -31
_diffrn_reflns_number 7317
_diffrn_reflns_theta_full 27.5
_diffrn_reflns_theta_max 33.06
_diffrn_reflns_theta_min 3.45
_diffrn_source 'Sealed Tube'
_exptl_absorpt_coefficient_mu 1.569
_exptl_absorpt_correction_T_max 1
_exptl_absorpt_correction_T_min 0.477
_exptl_absorpt_correction_type multi-scan
_exptl_crystal_colour Colorless
_exptl_crystal_density_diffrn 1.805
_exptl_crystal_description Prism
_exptl_crystal_F_000 808
_exptl_crystal_size_max 0.2
_exptl_crystal_size_mid 0.2
_exptl_crystal_size_min 0.2
_refine_diff_density_max 1.244
_refine_diff_density_min -1.849
_refine_diff_density_rms 0.224
_refine_ls_extinction_method none
_refine_ls_goodness_of_fit_ref 0.966
_refine_ls_hydrogen_treatment constr
_refine_ls_matrix_type full
_refine_ls_number_parameters 113
_refine_ls_number_reflns 2647
_refine_ls_number_restraints 9
_refine_ls_restrained_S_all 0.965
_refine_ls_R_factor_all 0.0855
_refine_ls_R_factor_gt 0.0566
_refine_ls_shift/su_max 0
_refine_ls_shift/su_mean 0
_refine_ls_structure_factor_coef Fsqd
_refine_ls_weighting_details 'calc w=1/[\s^2^(Fo^2^)+(0.0609P)^2^+0.0000P] where P=(Fo^2^+2Fc^2^)/3'
_refine_ls_weighting_scheme calc
_refine_ls_wR_factor_ref 0.1542
_reflns_number_gt 1597
_reflns_number_total 2647
_reflns_threshold_expression >2\s(I)
_cod_data_source_file ja303943q_si_002_24.cif
_cod_data_source_block pyr-140k-run-3
_cod_original_cell_volume 1477.0(16)
_cod_database_code 4118316

loop_
_symmetry_equiv_pos_as_xyz
'x, y, z'
'-x+1/2, -y+1/2, z+1/2'
'x+1/2, -y, -z'
'-x, y+1/2, -z+1/2'
'-x, -y, -z'
'x-1/2, y-1/2, -z-1/2'
'-x-1/2, y, z'
'x, -y-1/2, z-1/2'

loop_
_atom_site_label
_atom_site_fract_x
_atom_site_fract_y
_atom_site_fract_z
_atom_site_U_iso_or_equiv
_atom_site_adp_type
_atom_site_calc_flag
_atom_site_refinement_flags
_atom_site_occupancy
_atom_site_disorder_assembly
_atom_site_disorder_group
_atom_site_type_symbol
Ru1 0.25 0.78124(4) 0.58463(2) 0.03911(18) Uani d SD 1 . . Ru
Cl2 -0.25 0.78224(14) 0.47127(8) 0.0502(4) Uani d S 1 . . Cl
Cl1 -0.25 0.83913(15) 0.69766(7) 0.0452(4) Uani d S 1 . . Cl
C1 0.25 0.7094(5) 0.7239(3) 0.0402(13) Uani d S 1 . . C
H1 0.25 0.6178 0.7088 0.048 Uiso calc SR 1 A . H
N3 0.25 0.8125(5) 0.6817(2) 0.0356(10) Uani d S 1 A . n
N2 0.4683(5) 0.9286(3) 0.57813(14) 0.0420(8) Uani d . 1 A . n
H2A 0.4176 1.0125 0.5703 0.063 Uiso calc R 1 . . H
H2B 0.5478 0.9054 0.5464 0.063 Uiso calc R 1 . . H
H2C 0.5332 0.9312 0.6149 0.063 Uiso calc R 1 . . H
O3 -0.25 0.6015(4) 0.3483(2) 0.0616(14) Uani d S 1 . . O
N1 0.4724(6) 0.6390(3) 0.60149(17) 0.0504(10) Uani d . 1 A . n
H1A 0.5486 0.6717 0.6324 0.076 Uiso calc R 1 . . H
H1B 0.5406 0.6274 0.5657 0.076 Uiso calc R 1 . . H
H1C 0.423 0.5571 0.6135 0.076 Uiso calc R 1 . . H
C5 0.25 0.9433(6) 0.7046(3) 0.0463(15) Uani d S 1 . . C
H5 0.25 1.0178 0.6759 0.056 Uiso calc SR 1 A . H
C2 0.25 0.7306(6) 0.7875(3) 0.0513(17) Uani d S 1 A . C
H2 0.25 0.6554 0.8158 0.062 Uiso calc SR 1 . . H
C3 0.25 0.8646(7) 0.8099(3) 0.062(2) Uani d S 1 . . C
H3 0.25 0.8825 0.8538 0.075 Uiso calc SR 1 A . H
C4 0.25 0.9700(6) 0.7677(3) 0.0554(17) Uani d S 1 A . C
H4 0.25 1.0621 0.7821 0.066 Uiso calc SR 1 . . H
S1 0.25 0.7335(3) 0.48816(16) 0.0325(11) Uiso d SP 0.461(8) A 1 S
O2 0.25 0.5886(11) 0.4661(5) 0.033(2) Uiso d SPU 0.461(8) A 1 O
O1 0.25 0.8371(9) 0.4387(4) 0.040(2) Uiso d SPU 0.461(8) A 1 O
S1B 0.1728(7) 0.6641(5) 0.4867(2) 0.0412(14) Uiso d P 0.241(4) . 3 S
O1B 0.25 0.8127(12) 0.4842(5) 0.049(2) Uiso d SPU 0.482(8) . 3 O
O2B 0.168(2) 0.5684(16) 0.4685(7) 0.048(3) Uiso d PU 0.241(4) . 3 O
S1A 0.25 0.709(3) 0.4475(18) 0.053(12) Uiso d SPD 0.056(7) A 2 S
O1A 0.25 0.815(5) 0.4920(5) 0.049(9) Uiso d SPDU 0.056(7) A 2 O
O2A 0.25 0.557(7) 0.479(3) 0.021(10) Uiso d SPU 0.056(7) A 2 O

loop_
_atom_site_aniso_label
_atom_site_aniso_U_11
_atom_site_aniso_U_22
_atom_site_aniso_U_33
_atom_site_aniso_U_12
_atom_site_aniso_U_13
_atom_site_aniso_U_23
Ru1 0.0609(4) 0.0266(2) 0.0298(3) 0 0 0.00231(16)
Cl2 0.0786(13) 0.0338(7) 0.0383(8) 0 0 -0.0012(6)
Cl1 0.0617(10) 0.0353(7) 0.0388(8) 0 0 0.0012(6)
C1 0.053(4) 0.025(2) 0.043(3) 0 0 0.004(2)
N3 0.044(3) 0.028(2) 0.035(2) 0 0 0.0013(17)
N2 0.058(2) 0.0318(16) 0.0364(18) 0.0014(17) 0.0007(15) 0.0062(13)
O3 0.109(4) 0.0266(19) 0.049(3) 0 0 -0.0022(18)
N1 0.070(3) 0.0362(18) 0.045(2) 0.0081(19) 0.0134(19) 0.0027(16)
C5 0.063(4) 0.031(3) 0.046(3) 0 0 -0.002(2)
C2 0.070(5) 0.041(3) 0.043(4) 0 0 0.007(3)
C3 0.102(6) 0.049(4) 0.036(3) 0 0 -0.009(3)
C4 0.087(5) 0.035(3) 0.044(4) 0 0 -0.010(3)

loop_
_atom_type_symbol
_atom_type_description
_atom_type_scat_dispersion_real
_atom_type_scat_dispersion_imag
_atom_type_scat_source
C C 0.0033 0.0016 'International Tables Vol C Tables 4.2.6.8 and 6.1.1.4'
H H 0 0 'International Tables Vol C Tables 4.2.6.8 and 6.1.1.4'
Cl Cl 0.1484 0.1585 'International Tables Vol C Tables 4.2.6.8 and 6.1.1.4'
N N 0.0061 0.0033 'International Tables Vol C Tables 4.2.6.8 and 6.1.1.4'
O O 0.0106 0.006 'International Tables Vol C Tables 4.2.6.8 and 6.1.1.4'
Ru Ru -1.2594 0.8363 'International Tables Vol C Tables 4.2.6.8 and 6.1.1.4'
S S 0.1246 0.1234 'International Tables Vol C Tables 4.2.6.8 and 6.1.1.4'

loop_
_geom_angle_atom_site_label_1
_geom_angle_atom_site_label_2
_geom_angle_atom_site_label_3
_geom_angle
_geom_angle_site_symmetry_1
_geom_angle_site_symmetry_3
O1A Ru1 N3 162.2(13) . .
O1A Ru1 S1 22.2(13) . .
N3 Ru1 S1 175.62(15) . .
O1A Ru1 N2 79.9(9) . .
N3 Ru1 N2 88.03(12) . .
S1 Ru1 N2 94.95(10) . .
O1A Ru1 N2 79.9(9) . 7_655
N3 Ru1 N2 88.03(12) . 7_655
S1 Ru1 N2 94.95(10) . 7_655
N2 Ru1 N2 94.0(2) . 7_655
O1A Ru1 N1 105.8(8) . 7_655
N3 Ru1 N1 85.89(13) . 7_655
S1 Ru1 N1 91.17(11) . 7_655
N2 Ru1 N1 173.86(13) . 7_655
N2 Ru1 N1 84.91(16) 7_655 7_655
O1A Ru1 N1 105.8(8) . .
N3 Ru1 N1 85.89(12) . .
S1 Ru1 N1 91.17(11) . .
N2 Ru1 N1 84.91(16) . .
N2 Ru1 N1 173.86(13) 7_655 .
N1 Ru1 N1 95.5(2) 7_655 .
O1A Ru1 O1B 1.3(15) . .
N3 Ru1 O1B 163.5(3) . .
S1 Ru1 O1B 20.9(3) . .
N2 Ru1 O1B 80.7(2) . .
N2 Ru1 O1B 80.7(2) 7_655 .
N1 Ru1 O1B 105.0(2) 7_655 .
N1 Ru1 O1B 105.0(2) . .
O1A Ru1 S1B 40.0(12) . .
N3 Ru1 S1B 156.02(16) . .
S1 Ru1 S1B 20.47(12) . .
N2 Ru1 S1B 115.24(15) . .
N2 Ru1 S1B 95.62(14) 7_655 .
N1 Ru1 S1B 70.90(16) 7_655 .
N1 Ru1 S1B 90.30(15) . .
O1B Ru1 S1B 38.8(3) . .
O1A Ru1 S1B 40.0(12) . 7_655
N3 Ru1 S1B 156.02(16) . 7_655
S1 Ru1 S1B 20.47(12) . 7_655
N2 Ru1 S1B 95.62(14) . 7_655
N2 Ru1 S1B 115.24(15) 7_655 7_655
N1 Ru1 S1B 90.30(15) 7_655 7_655
N1 Ru1 S1B 70.90(16) . 7_655
O1B Ru1 S1B 38.8(3) . 7_655
S1B Ru1 S1B 26.0(2) . 7_655
N3 C1 C2 123.0(5) . .
N3 C1 H1 118.5 . .
C2 C1 H1 118.5 . .
C1 N3 C5 117.4(5) . .
C1 N3 Ru1 123.3(4) . .
C5 N3 Ru1 119.3(4) . .
Ru1 N2 H2A 109.5 . .
Ru1 N2 H2B 109.5 . .
H2A N2 H2B 109.5 . .
Ru1 N2 H2C 109.5 . .
H2A N2 H2C 109.5 . .
H2B N2 H2C 109.5 . .
Ru1 N1 H1A 109.5 . .
Ru1 N1 H1B 109.5 . .
H1A N1 H1B 109.5 . .
Ru1 N1 H1C 109.5 . .
H1A N1 H1C 109.5 . .
H1B N1 H1C 109.5 . .
N3 C5 C4 121.9(6) . .
N3 C5 H5 119.1 . .
C4 C5 H5 119.1 . .
C1 C2 C3 118.7(6) . .
C1 C2 H2 120.6 . .
C3 C2 H2 120.6 . .
C4 C3 C2 118.8(6) . .
C4 C3 H3 120.6 . .
C2 C3 H3 120.6 . .
C3 C4 C5 120.2(6) . .
C3 C4 H4 119.9 . .
C5 C4 H4 119.9 . .
O1 S1 O2 115.4(6) . .
O1 S1 Ru1 123.4(4) . .
O2 S1 Ru1 121.2(5) . .
O2B S1B S1B 91.9(9) . 7_655
O2B S1B O2B 50.1(14) . 7_655
S1B S1B O2B 41.8(6) 7_655 7_655
O2B S1B O1B 149.5(10) . .
S1B S1B O1B 69.3(2) 7_655 .
O2B S1B O1B 107.7(7) 7_655 .
O2B S1B Ru1 140.1(10) . .
S1B S1B Ru1 77.02(11) 7_655 .
O2B S1B Ru1 109.8(6) 7_655 .
O1B S1B Ru1 60.8(4) . .
S1B O1B S1B 41.4(4) 7_655 .
S1B O1B Ru1 80.4(5) 7_655 .
S1B O1B Ru1 80.4(5) . .
S1B O2B O2B 88.1(9) . 7_655
S1B O2B S1B 46.3(7) . 7_655
O2B O2B S1B 41.8(6) 7_655 7_655
O1A S1A O2A 113(4) . .
S1A O1A Ru1 123(3) . .

loop_
_geom_bond_atom_site_label_1
_geom_bond_atom_site_label_2
_geom_bond_site_symmetry_2
_geom_bond_distance
Ru1 O1A . 2.001(10)
Ru1 N3 . 2.091(5)
Ru1 S1 . 2.107(4)
Ru1 N2 . 2.119(4)
Ru1 N2 7_655 2.119(4)
Ru1 N1 7_655 2.134(4)
Ru1 N1 . 2.134(4)
Ru1 O1B . 2.162(11)
Ru1 S1B . 2.441(5)
Ru1 S1B 7_655 2.441(5)
C1 N3 . 1.348(7)
C1 C2 . 1.372(9)
C1 H1 . 0.95
N3 C5 . 1.367(7)
N2 H2A . 0.91
N2 H2B . 0.91
N2 H2C . 0.91
N1 H1A . 0.91
N1 H1B . 0.91
N1 H1C . 0.91
C5 C4 . 1.368(8)
C5 H5 . 0.95
C2 C3 . 1.392(9)
C2 H2 . 0.95
C3 C4 . 1.367(9)
C3 H3 . 0.95
C4 H4 . 0.95
S1 O1 . 1.459(10)
S1 O2 . 1.491(11)
S1B O2B . 1.012(15)
S1B S1B 7_655 1.097(10)
S1B O2B 7_655 1.517(14)
S1B O1B . 1.551(12)
O1B S1B 7_655 1.551(12)
O2B O2B 7_655 1.16(3)
O2B S1B 7_655 1.517(14)
S1A O1A . 1.400(10)
S1A O2A . 1.64(8)

loop_
_geom_torsion_atom_site_label_1
_geom_torsion_atom_site_label_2
_geom_torsion_atom_site_label_3
_geom_torsion_atom_site_label_4
_geom_torsion
_geom_torsion_site_symmetry_1
_geom_torsion_site_symmetry_4
C2 C1 N3 C5 0.000(4) . .
C2 C1 N3 Ru1 180.000(3) . .
O1A Ru1 N3 C1 180.000(4) . .
S1 Ru1 N3 C1 0.000(15) . .
N2 Ru1 N3 C1 -132.95(10) . .
N2 Ru1 N3 C1 132.95(10) 7_655 .
N1 Ru1 N3 C1 47.92(11) 7_655 .
N1 Ru1 N3 C1 -47.92(11) . .
O1B Ru1 N3 C1 180.000(4) . .
S1B Ru1 N3 C1 33.5(3) . .
S1B Ru1 N3 C1 -33.5(3) 7_655 .
O1A Ru1 N3 C5 0.000(4) . .
S1 Ru1 N3 C5 180.000(14) . .
N2 Ru1 N3 C5 47.05(10) . .
N2 Ru1 N3 C5 -47.05(10) 7_655 .
N1 Ru1 N3 C5 -132.08(11) 7_655 .
N1 Ru1 N3 C5 132.08(11) . .
O1B Ru1 N3 C5 0.000(5) . .
S1B Ru1 N3 C5 -146.5(3) . .
S1B Ru1 N3 C5 146.5(3) 7_655 .
C1 N3 C5 C4 0.000(4) . .
Ru1 N3 C5 C4 180.000(3) . .
N3 C1 C2 C3 0.000(5) . .
C1 C2 C3 C4 0.000(5) . .
C2 C3 C4 C5 0.000(5) . .
N3 C5 C4 C3 0.000(5) . .
O1A Ru1 S1 O1 0.000(3) . .
N3 Ru1 S1 O1 180.000(8) . .
N2 Ru1 S1 O1 -47.24(10) . .
N2 Ru1 S1 O1 47.24(10) 7_655 .
N1 Ru1 S1 O1 132.23(11) 7_655 .
N1 Ru1 S1 O1 -132.23(11) . .
O1B Ru1 S1 O1 0.000(3) . .
S1B Ru1 S1 O1 140.0(3) . .
S1B Ru1 S1 O1 -140.0(3) 7_655 .
O1A Ru1 S1 O2 180.000(3) . .
N3 Ru1 S1 O2 0.000(9) . .
N2 Ru1 S1 O2 132.76(10) . .
N2 Ru1 S1 O2 -132.76(10) 7_655 .
N1 Ru1 S1 O2 -47.77(11) 7_655 .
N1 Ru1 S1 O2 47.77(11) . .
O1B Ru1 S1 O2 180.000(3) . .
S1B Ru1 S1 O2 -40.0(3) . .
S1B Ru1 S1 O2 40.0(3) 7_655 .
O1A Ru1 S1B O2B 151.2(17) . .
N3 Ru1 S1B O2B -44.0(16) . .
S1 Ru1 S1B O2B 129.1(16) . .
N2 Ru1 S1B O2B 121.0(14) . .
N2 Ru1 S1B O2B -141.8(14) 7_655 .
N1 Ru1 S1B O2B -59.2(14) 7_655 .
N1 Ru1 S1B O2B 36.5(14) . .
O1B Ru1 S1B O2B 150.5(15) . .
S1B Ru1 S1B O2B 77.2(14) 7_655 .
O1A Ru1 S1B S1B 74.1(7) . 7_655
N3 Ru1 S1B S1B -121.2(3) . 7_655
S1 Ru1 S1B S1B 51.9(3) . 7_655
N2 Ru1 S1B S1B 43.84(11) . 7_655
N2 Ru1 S1B S1B 140.98(10) 7_655 7_655
N1 Ru1 S1B S1B -136.40(11) 7_655 7_655
N1 Ru1 S1B S1B -40.67(10) . 7_655
O1B Ru1 S1B S1B 73.3(2) . 7_655
O1A Ru1 S1B O2B 100.4(10) . 7_655
N3 Ru1 S1B O2B -94.9(7) . 7_655
S1 Ru1 S1B O2B 78.2(7) . 7_655
N2 Ru1 S1B O2B 70.2(7) . 7_655
N2 Ru1 S1B O2B 167.3(7) 7_655 7_655
N1 Ru1 S1B O2B -110.0(7) 7_655 7_655
N1 Ru1 S1B O2B -14.3(7) . 7_655
O1B Ru1 S1B O2B 99.7(7) . 7_655
S1B Ru1 S1B O2B 26.4(7) 7_655 7_655
O1A Ru1 S1B O1B 0.7(8) . .
N3 Ru1 S1B O1B 165.5(3) . .
S1 Ru1 S1B O1B -21.5(3) . .
N2 Ru1 S1B O1B -29.5(3) . .
N2 Ru1 S1B O1B 67.6(2) 7_655 .
N1 Ru1 S1B O1B 150.3(3) 7_655 .
N1 Ru1 S1B O1B -114.0(2) . .
S1B Ru1 S1B O1B -73.3(2) 7_655 .
O2B S1B O1B S1B -55(2) . 7_655
O2B S1B O1B S1B -17.0(7) 7_655 7_655
Ru1 S1B O1B S1B 86.33(17) . 7_655
O2B S1B O1B Ru1 -142(2) . .
S1B S1B O1B Ru1 -86.33(17) 7_655 .
O2B S1B O1B Ru1 -103.3(7) 7_655 .
O1A Ru1 O1B S1B 159.0(3) . 7_655
N3 Ru1 O1B S1B 159.0(2) . 7_655
S1 Ru1 O1B S1B -21.0(2) . 7_655
N2 Ru1 O1B S1B 111.2(2) . 7_655
N2 Ru1 O1B S1B -153.2(3) 7_655 7_655
N1 Ru1 O1B S1B -71.0(2) 7_655 7_655
N1 Ru1 O1B S1B 29.0(3) . 7_655
S1B Ru1 O1B S1B -42.0(4) . 7_655
O1A Ru1 O1B S1B -159.0(3) . .
N3 Ru1 O1B S1B -159.0(2) . .
S1 Ru1 O1B S1B 21.0(2) . .
N2 Ru1 O1B S1B 153.2(3) . .
N2 Ru1 O1B S1B -111.2(2) 7_655 .
N1 Ru1 O1B S1B -29.0(3) 7_655 .
N1 Ru1 O1B S1B 71.0(2) . .
S1B Ru1 O1B S1B 42.0(4) 7_655 .
S1B S1B O2B O2B 0.000(2) 7_655 7_655
O1B S1B O2B O2B 50.2(18) . 7_655
Ru1 S1B O2B O2B -71.9(11) . 7_655
O2B S1B O2B S1B 0.000(4) 7_655 7_655
O1B S1B O2B S1B 50.2(18) . 7_655
Ru1 S1B O2B S1B -71.9(11) . 7_655
O2A S1A O1A Ru1 0.000(13) . .
N3 Ru1 O1A S1A 180.000(10) . .
S1 Ru1 O1A S1A 0.000(6) . .
N2 Ru1 O1A S1A 132.0(2) . .
N2 Ru1 O1A S1A -132.0(2) 7_655 .
N1 Ru1 O1A S1A -50.3(3) 7_655 .
N1 Ru1 O1A S1A 50.3(3) . .
O1B Ru1 O1A S1A 0.0(4) . .
S1B Ru1 O1A S1A -20.5(6) . .
S1B Ru1 O1A S1A 20.5(6) 7_655 .
